data_2017005
loop_
_publ_author_name
'Smith, Graham'
'Wermuth, Urs D.'
'White, Jonathan M.'

_publ_section_title
;
 Zero-, one- and two-dimensional hydrogen-bonded structures in the 1:1
 proton-transfer compounds of 4,5-dichlorophthalic acid with the
 monocyclic heteroaromatic Lewis bases 2-aminopyrimidine, nicotinamide
 and isonicotinamide
;
_journal_coeditor_code GD3270
_journal_issue 3
_journal_name_full 'Acta Crystallographica Section C'
_journal_page_first o103
_journal_page_last o107
_journal_paper_doi 10.1107/S0108270109004405
_journal_volume 65
_journal_year 2009
_chemical_formula_iupac 'C4 H6 N3 +, C8 H3 Cl2 O4 -'
_chemical_formula_moiety 'C4 H6 N3 +, C8 H3 Cl2 O4 -'
_chemical_formula_sum 'C12 H9 Cl2 N3 O4'
_chemical_formula_weight 330.12
_chemical_melting_point 337
_chemical_name_common '2-aminopyrimidinium hydrogen 4,5-dichlorophthalate'
_chemical_name_systematic
;
2-aminopyrimidininium 2-carboxy-4,5-dichlorobenzoate
;
_space_group_IT_number 2
_symmetry_cell_setting triclinic
_symmetry_space_group_name_Hall '-P 1'
_symmetry_space_group_name_H-M 'P -1'
_atom_sites_solution_hydrogens geom
_atom_sites_solution_primary direct
_atom_sites_solution_secondary difmap
_audit_creation_method SHELXL97
_cell_angle_alpha 97.420(4)
_cell_angle_beta 100.527(5)
_cell_angle_gamma 109.473(5)
_cell_formula_units_Z 2
_cell_length_a 6.9738(4)
_cell_length_b 9.4413(4)
_cell_length_c 10.8900(7)
_cell_measurement_reflns_used 3656
_cell_measurement_temperature 180(2)
_cell_measurement_theta_max 73.1630
_cell_measurement_theta_min 4.2083
_cell_volume 650.51(7)
_computing_cell_refinement 'CrysAlis RED (Oxford Diffraction, 2008)'
_computing_data_collection 'CrysAlis CCD (Oxford Diffraction, 2008)'
_computing_data_reduction 'CrysAlis RED (Oxford Diffraction, 2008)'
_computing_molecular_graphics 'PLATON (Spek, 2009)'
_computing_publication_material 'PLATON (Spek, 2009)'
_computing_structure_refinement 'SHELXL97 (Sheldrick, 2008)'
_computing_structure_solution 'SHELXS97 (Sheldrick, 2008)'
_diffrn_ambient_temperature 180(2)
_diffrn_measured_fraction_theta_full 0.996
_diffrn_measured_fraction_theta_max 0.974
_diffrn_measurement_device_type 'Oxford Diffraction Gemini-S Ultra CCD-detector'
_diffrn_measurement_method \w
_diffrn_radiation_monochromator graphite
_diffrn_radiation_source 'Enhance (Cu) X-ray tube'
_diffrn_radiation_type CuK\a
_diffrn_radiation_wavelength 1.54184
_diffrn_reflns_av_R_equivalents 0.0201
_diffrn_reflns_av_sigmaI/netI 0.0217
_diffrn_reflns_limit_h_max 8
_diffrn_reflns_limit_h_min -8
_diffrn_reflns_limit_k_max 9
_diffrn_reflns_limit_k_min -11
_diffrn_reflns_limit_l_max 13
_diffrn_reflns_limit_l_min -13
_diffrn_reflns_number 4955
_diffrn_reflns_theta_full 67.68
_diffrn_reflns_theta_max 73.32
_diffrn_reflns_theta_min 4.22
_diffrn_standards_decay_% 0
_exptl_absorpt_coefficient_mu 4.704
_exptl_absorpt_correction_T_max 0.750
_exptl_absorpt_correction_T_min 0.263
_exptl_absorpt_correction_type multi-scan
_exptl_absorpt_process_details '(SADABS; Sheldrick, 1996)'
_exptl_crystal_colour colourless
_exptl_crystal_density_diffrn 1.685
_exptl_crystal_density_method 'not measured'
_exptl_crystal_description plate
_exptl_crystal_F_000 336
_exptl_crystal_size_max 0.40
_exptl_crystal_size_mid 0.25
_exptl_crystal_size_min 0.06
_refine_diff_density_max 0.333
_refine_diff_density_min -0.268
_refine_ls_extinction_method none
_refine_ls_goodness_of_fit_ref 1.093
_refine_ls_hydrogen_treatment mixed
_refine_ls_matrix_type full
_refine_ls_number_parameters 206
_refine_ls_number_reflns 2542
_refine_ls_number_restraints 0
_refine_ls_restrained_S_all 1.093
_refine_ls_R_factor_all 0.0362
_refine_ls_R_factor_gt 0.0331
_refine_ls_shift/su_max 0.001
_refine_ls_shift/su_mean 0.000
_refine_ls_structure_factor_coef Fsqd
_refine_ls_weighting_details 'calc w=1/[\s^2^(Fo^2^)+(0.0638P)^2^+0.0923P] where P=(Fo^2^+2Fc^2^)/3'
_refine_ls_weighting_scheme calc
_refine_ls_wR_factor_gt 0.0929
_refine_ls_wR_factor_ref 0.0946
_reflns_number_gt 2300
_reflns_number_total 2542
_reflns_threshold_expression I>2\s(I)
_cod_data_source_file gd3270.cif
_cod_data_source_block I
_cod_original_cell_volume 650.50(7)
_cod_database_code 2017005
_cod_database_fobs_code 2017005

loop_
_symmetry_equiv_pos_as_xyz
'x, y, z'
'-x, -y, -z'

loop_
_atom_site_aniso_label
_atom_site_aniso_U_11
_atom_site_aniso_U_22
_atom_site_aniso_U_33
_atom_site_aniso_U_12
_atom_site_aniso_U_13
_atom_site_aniso_U_23
Cl4 0.0242(2) 0.0172(2) 0.0292(2) 0.0047(2) -0.0041(2) -0.0049(2)
Cl5 0.0369(3) 0.0143(2) 0.0309(2) 0.0122(2) 0.0066(2) -0.0023(2)
O11 0.0238(6) 0.0231(6) 0.0394(7) 0.0119(5) -0.0024(5) 0.0033(5)
O12 0.0192(6) 0.0200(6) 0.0316(7) 0.0068(5) -0.0013(5) -0.0006(5)
O21 0.0208(6) 0.0143(5) 0.0352(7) 0.0067(4) -0.0005(5) -0.0039(5)
O22 0.0236(6) 0.0181(6) 0.0343(7) 0.0111(5) -0.0009(5) -0.0048(5)
C1 0.0208(8) 0.0153(7) 0.0190(7) 0.0070(6) 0.0049(6) 0.0045(6)
C2 0.0204(7) 0.0120(7) 0.0173(7) 0.0054(6) 0.0042(6) 0.0015(5)
C3 0.0209(8) 0.0160(7) 0.0208(8) 0.0086(6) 0.0031(6) 0.0019(6)
C4 0.0211(8) 0.0139(7) 0.0191(8) 0.0035(6) 0.0012(6) 0.0002(6)
C5 0.0273(8) 0.0122(7) 0.0201(8) 0.0081(6) 0.0066(6) 0.0013(6)
C6 0.0223(8) 0.0180(7) 0.0235(8) 0.0118(6) 0.0063(6) 0.0054(6)
C11 0.0192(8) 0.0195(8) 0.0215(8) 0.0074(6) 0.0037(6) 0.0047(6)
C21 0.0193(7) 0.0137(7) 0.0209(8) 0.0062(6) 0.0046(6) 0.0005(6)
N1A 0.0218(7) 0.0124(6) 0.0231(7) 0.0066(5) 0.0034(5) -0.0001(5)
N3A 0.0226(7) 0.0143(6) 0.0259(7) 0.0072(5) 0.0037(5) 0.0001(5)
N21A 0.0224(7) 0.0189(7) 0.0324(8) 0.0098(6) -0.0011(6) -0.0038(6)
C2A 0.0217(8) 0.0152(7) 0.0207(8) 0.0071(6) 0.0056(6) 0.0018(6)
C4A 0.0261(8) 0.0157(7) 0.0248(8) 0.0105(6) 0.0070(7) 0.0027(6)
C5A 0.0222(8) 0.0210(8) 0.0286(9) 0.0102(6) 0.0052(7) 0.0055(7)
C6A 0.0198(8) 0.0181(8) 0.0213(8) 0.0045(6) 0.0021(6) 0.0010(6)

loop_
_atom_site_type_symbol
_atom_site_label
_atom_site_fract_x
_atom_site_fract_y
_atom_site_fract_z
_atom_site_U_iso_or_equiv
_atom_site_thermal_displace_type
_atom_site_calc_flag
_atom_site_refinement_flags
_atom_site_occupancy
Cl Cl4 0.45906(6) 1.22867(4) 0.51774(4) 0.02670(10) Uani . . 1.000
Cl Cl5 0.08646(7) 1.35528(4) 0.47231(4) 0.02750(10) Uani . . 1.000
O O11 -0.50174(19) 0.92708(14) 0.14526(13) 0.0296(4) Uani . . 1.000
O O12 -0.45627(18) 0.70762(13) 0.11433(12) 0.0253(4) Uani . . 1.000
O O21 -0.17727(18) 0.61141(13) 0.15572(12) 0.0252(3) Uani . . 1.000
O O22 0.15213(18) 0.68947(13) 0.26292(12) 0.0265(4) Uani . . 1.000
C C1 -0.1727(2) 0.93013(17) 0.25534(15) 0.0182(4) Uani . . 1.000
C C2 -0.0092(2) 0.87302(17) 0.27900(15) 0.0169(4) Uani . . 1.000
C C3 0.1830(2) 0.97005(18) 0.35952(15) 0.0192(4) Uani . . 1.000
C C4 0.2158(2) 1.11762(18) 0.41903(15) 0.0196(4) Uani . . 1.000
C C5 0.0539(3) 1.17249(17) 0.39877(15) 0.0197(4) Uani . . 1.000
C C6 -0.1366(3) 1.07938(18) 0.31709(16) 0.0199(4) Uani . . 1.000
C C11 -0.3912(2) 0.85223(19) 0.16635(16) 0.0201(5) Uani . . 1.000
C C21 -0.0111(2) 0.71330(18) 0.22830(15) 0.0183(4) Uani . . 1.000
N N1A 0.1949(2) 0.42610(15) 0.18145(13) 0.0197(4) Uani . . 1.000
N N3A 0.0629(2) 0.17310(15) 0.05974(14) 0.0215(4) Uani . . 1.000
N N21A -0.1428(2) 0.31986(17) 0.05611(15) 0.0259(4) Uani . . 1.000
C C2A 0.0384(3) 0.30646(17) 0.09894(15) 0.0192(4) Uani . . 1.000
C C4A 0.2454(3) 0.16388(18) 0.10567(16) 0.0215(4) Uani . . 1.000
C C5A 0.4133(3) 0.28319(19) 0.19192(17) 0.0234(5) Uani . . 1.000
C C6A 0.3821(3) 0.41541(18) 0.22853(15) 0.0211(5) Uani . . 1.000
H H3 0.29270 0.93430 0.37360 0.0230 Uiso calc R 1.000
H H6 -0.24410 1.11730 0.30280 0.0240 Uiso calc R 1.000
H H12 -0.335(5) 0.669(3) 0.130(3) 0.066(9) Uiso . . 1.000
H H1A 0.180(3) 0.512(2) 0.209(2) 0.023(5) Uiso . . 1.000
H H4A 0.26420 0.07280 0.07940 0.0260 Uiso calc R 1.000
H H5A 0.54010 0.27240 0.22260 0.0280 Uiso calc R 1.000
H H6A 0.48860 0.49790 0.28550 0.0250 Uiso calc R 1.000
H H21A -0.239(4) 0.244(3) 0.001(2) 0.039(6) Uiso . . 1.000
H H22A -0.163(4) 0.410(3) 0.077(2) 0.036(6) Uiso . . 1.000

loop_
_atom_type_symbol
_atom_type_description
_atom_type_scat_dispersion_real
_atom_type_scat_dispersion_imag
_atom_type_scat_source
C C 0.0181 0.0091 'International Tables Vol C Tables 4.2.6.8 and 6.1.1.4'
H H 0.0000 0.0000 'International Tables Vol C Tables 4.2.6.8 and 6.1.1.4'
N N 0.0311 0.0180 'International Tables Vol C Tables 4.2.6.8 and 6.1.1.4'
O O 0.0492 0.0322 'International Tables Vol C Tables 4.2.6.8 and 6.1.1.4'
Cl Cl 0.3639 0.7018 'International Tables Vol C Tables 4.2.6.8 and 6.1.1.4'

loop_
_geom_angle_atom_site_label_1
_geom_angle_atom_site_label_2
_geom_angle_atom_site_label_3
_geom_angle_site_symmetry_1
_geom_angle_site_symmetry_2
_geom_angle_site_symmetry_3
_geom_angle
_geom_angle_publ_flag
C11 O12 H12 . . . 109.9(16) no
C21 O21 H12 . . . 111.1(12) no
C2A N1A C6A . . . 120.74(15) no
C2A N3A C4A . . . 117.20(15) no
C6A N1A H1A . . . 116.7(14) no
C2A N1A H1A . . . 122.5(14) no
C2A N21A H22A . . . 121.6(17) no
C2A N21A H21A . . . 118(2) no
H21A N21A H22A . . . 120(3) no
C6 C1 C11 . . . 112.63(15) no
C2 C1 C11 . . . 128.90(14) no
C2 C1 C6 . . . 118.45(15) no
C1 C2 C21 . . . 128.72(14) no
C1 C2 C3 . . . 118.39(14) no
C3 C2 C21 . . . 112.89(13) no
C2 C3 C4 . . . 122.20(14) no
Cl4 C4 C3 . . . 118.76(12) no
C3 C4 C5 . . . 119.53(15) no
Cl4 C4 C5 . . . 121.72(13) no
C4 C5 C6 . . . 119.23(15) no
Cl5 C5 C6 . . . 119.55(16) no
Cl5 C5 C4 . . . 121.22(14) no
C1 C6 C5 . . . 122.16(18) no
O12 C11 C1 . . . 119.55(14) no
O11 C11 O12 . . . 121.06(15) no
O11 C11 C1 . . . 119.39(15) no
O21 C21 C2 . . . 119.98(14) no
O22 C21 C2 . . . 117.05(14) no
O21 C21 O22 . . . 122.95(15) no
C4 C3 H3 . . . 119.00 no
C2 C3 H3 . . . 119.00 no
C5 C6 H6 . . . 119.00 no
C1 C6 H6 . . . 119.00 no
N1A C2A N3A . . . 121.65(18) no
N1A C2A N21A . . . 119.26(16) no
N3A C2A N21A . . . 119.10(16) no
N3A C4A C5A . . . 123.95(17) no
C4A C5A C6A . . . 116.90(19) no
N1A C6A C5A . . . 119.56(16) no
N3A C4A H4A . . . 118.00 no
C5A C4A H4A . . . 118.00 no
C4A C5A H5A . . . 122.00 no
C6A C5A H5A . . . 122.00 no
N1A C6A H6A . . . 120.00 no
C5A C6A H6A . . . 120.00 no

loop_
_geom_bond_atom_site_label_1
_geom_bond_atom_site_label_2
_geom_bond_site_symmetry_1
_geom_bond_site_symmetry_2
_geom_bond_distance
_geom_bond_publ_flag
Cl4 C4 . . 1.7290(16) no
Cl5 C5 . . 1.7282(17) no
O11 C11 . . 1.219(2) no
O12 C11 . . 1.298(2) no
O21 C21 . . 1.272(2) no
O22 C21 . . 1.235(2) no
O12 H12 . . 1.02(4) no
N1A C6A . . 1.354(3) no
N1A C2A . . 1.354(2) no
N3A C4A . . 1.315(3) no
N3A C2A . . 1.352(2) no
N21A C2A . . 1.318(3) no
N1A H1A . . 0.87(2) no
N21A H21A . . 0.86(2) no
N21A H22A . . 0.92(3) no
C1 C11 . . 1.527(2) no
C1 C2 . . 1.413(2) no
C1 C6 . . 1.399(2) no
C2 C3 . . 1.396(2) no
C2 C21 . . 1.532(2) no
C3 C4 . . 1.383(2) no
C4 C5 . . 1.386(3) no
C5 C6 . . 1.384(3) no
C3 H3 . . 0.9300 no
C6 H6 . . 0.9300 no
C4A C5A . . 1.403(3) no
C5A C6A . . 1.360(3) no
C4A H4A . . 0.9300 no
C5A H5A . . 0.9300 no
C6A H6A . . 0.9300 no

loop_
_geom_hbond_atom_site_label_D
_geom_hbond_atom_site_label_H
_geom_hbond_atom_site_label_A
_geom_hbond_site_symmetry_A
_geom_hbond_distance_DH
_geom_hbond_distance_HA
_geom_hbond_distance_DA
_geom_hbond_angle_DHA
_geom_hbond_publ_flag
O12 H12 O21 . 1.02(4) 1.38(3) 2.4037(19) 177(3) yes
N1A H1A O22 . 0.87(2) 1.79(2) 2.6609(19) 178.8(19) yes
N21A H21A O11 2_465 0.86(2) 2.18(3) 3.038(2) 173(3) yes
N21A H21A O12 2_465 0.86(2) 2.47(3) 2.971(2) 117(2) yes
N21A H22A O21 . 0.92(3) 2.02(3) 2.929(2) 169.4(19) yes
C3 H3 O22 . 0.93 2.26 2.643(2) 104 no
C4A H4A O11 1_645 0.93 2.53 3.301(2) 141 no
C6 H6 O11 . 0.93 2.31 2.679(2) 103 no

loop_
_geom_torsion_atom_site_label_1
_geom_torsion_atom_site_label_2
_geom_torsion_atom_site_label_3
_geom_torsion_atom_site_label_4
_geom_torsion_site_symmetry_1
_geom_torsion_site_symmetry_2
_geom_torsion_site_symmetry_3
_geom_torsion_site_symmetry_4
_geom_torsion
_geom_torsion_publ_flag
C2A N1A C6A C5A . . . . 0.3(2) no
C6A N1A C2A N3A . . . . -0.5(2) no
C6A N1A C2A N21A . . . . 179.15(16) no
C4A N3A C2A N1A . . . . 0.3(2) no
C4A N3A C2A N21A . . . . -179.35(16) no
C2A N3A C4A C5A . . . . 0.1(3) no
C6 C1 C2 C21 . . . . 177.35(15) no
C2 C1 C11 O12 . . . . 9.8(3) no
C6 C1 C11 O11 . . . . 8.2(2) no
C11 C1 C2 C3 . . . . 176.19(15) no
C11 C1 C2 C21 . . . . -4.3(3) no
C2 C1 C6 C5 . . . . 0.8(2) no
C11 C1 C6 C5 . . . . -177.79(15) no
C2 C1 C11 O11 . . . . -170.16(16) no
C6 C1 C11 O12 . . . . -171.81(15) no
C6 C1 C2 C3 . . . . -2.1(2) no
C3 C2 C21 O22 . . . . -0.2(2) no
C3 C2 C21 O21 . . . . 178.59(15) no
C1 C2 C3 C4 . . . . 1.8(2) no
C21 C2 C3 C4 . . . . -177.74(14) no
C1 C2 C21 O21 . . . . -0.9(3) no
C1 C2 C21 O22 . . . . -179.70(16) no
C2 C3 C4 Cl4 . . . . 179.66(12) no
C2 C3 C4 C5 . . . . -0.1(2) no
Cl4 C4 C5 C6 . . . . 178.95(13) no
Cl4 C4 C5 Cl5 . . . . -0.4(2) no
C3 C4 C5 Cl5 . . . . 179.31(13) no
C3 C4 C5 C6 . . . . -1.3(2) no
C4 C5 C6 C1 . . . . 1.0(3) no
Cl5 C5 C6 C1 . . . . -179.66(13) no
N3A C4A C5A C6A . . . . -0.2(3) no
C4A C5A C6A N1A . . . . 0.0(3) no

loop_
_cod_related_entry_id
_cod_related_entry_database
_cod_related_entry_code
1 ChemSpider 30654144
